data_1519117
loop_
_publ_author_name
'Ward, Robert S.'
'Harman, Mary'
'Hursthouse, Michael B.'

_publ_section_title
;
 C21H22O6
;
_journal_name_full 'Crystal Structure Report Archive'
_journal_page_first 1022
_journal_year 1992
_chemical_formula_sum 'C21 H22 O6'
_chemical_formula_weight 370.39
_space_group_IT_number 2
_symmetry_cell_setting triclinic
_symmetry_space_group_name_Hall '-P 1'
_symmetry_space_group_name_H-M 'P -1'
_atom_sites_solution_hydrogens geom
_atom_sites_solution_primary direct
_atom_sites_solution_secondary difmap
_cell_angle_alpha 81.84(3)
_cell_angle_beta 84.41(3)
_cell_angle_gamma 78.71(1)
_cell_formula_units_Z 2
_cell_length_a 8.270(5)
_cell_length_b 8.870(4)
_cell_length_c 13.050(9)
_cell_measurement_temperature 293(2)
_cell_volume 926.9(10)
_computing_cell_refinement REFINE
_computing_data_collection 'MADNES (Pflugrath & Messerschmidt, 1989)'
_computing_data_reduction 'ABSURD (Karaulov, 1992)'
_computing_publication_material SHELXL97
_computing_structure_refinement 'SHELXL97 (Sheldrick, 2008)'
_computing_structure_solution 'SIR92 (Altomare, Cascarano, Giacovazzo & Guaglitardi, 1993)'
_diffrn_ambient_temperature 293(2)
_diffrn_measured_fraction_theta_full 0.891
_diffrn_measured_fraction_theta_max 0.891
_diffrn_measurement_device_type 'Delft instruments FAST area detector'
_diffrn_measurement_method 'Intensity measurements as described by Darr, Drake, Hursthouse & Malik (1993)'
_diffrn_radiation_monochromator graphite
_diffrn_radiation_source 'rotating anode generator'
_diffrn_radiation_type MoK\a
_diffrn_radiation_wavelength 0.71069
_diffrn_reflns_av_R_equivalents 0.0494
_diffrn_reflns_av_sigmaI/netI 0.2479
_diffrn_reflns_limit_h_max 4
_diffrn_reflns_limit_h_min -10
_diffrn_reflns_limit_k_max 11
_diffrn_reflns_limit_k_min -11
_diffrn_reflns_limit_l_max 16
_diffrn_reflns_limit_l_min -15
_diffrn_reflns_number 4396
_diffrn_reflns_theta_full 27.50
_diffrn_reflns_theta_max 27.50
_diffrn_reflns_theta_min 2.67
_exptl_absorpt_coefficient_mu 0.097
_exptl_absorpt_correction_type none
_exptl_crystal_colour unk
_exptl_crystal_density_diffrn 1.327
_exptl_crystal_density_method 'not measured'
_exptl_crystal_description unk
_exptl_crystal_F_000 392
_refine_diff_density_max 0.171
_refine_diff_density_min -0.224
_refine_diff_density_rms 0.054
_refine_ls_extinction_method none
_refine_ls_goodness_of_fit_ref 0.446
_refine_ls_hydrogen_treatment mixed
_refine_ls_matrix_type full
_refine_ls_number_parameters 307
_refine_ls_number_reflns 3801
_refine_ls_number_restraints 0
_refine_ls_restrained_S_all 0.446
_refine_ls_R_factor_all 0.0930
_refine_ls_R_factor_gt 0.0425
_refine_ls_shift/su_max 0.006
_refine_ls_shift/su_mean 0.001
_refine_ls_structure_factor_coef Fsqd
_refine_ls_weighting_details 'calc w=1/[\s^2^(Fo^2^)+(0.0000P)^2^+0.0000P] where P=(Fo^2^+2Fc^2^)/3'
_refine_ls_weighting_scheme calc
_refine_ls_wR_factor_gt 0.0806
_refine_ls_wR_factor_ref 0.1216
_reflns_number_gt 1145
_reflns_number_total 3801
_reflns_threshold_expression >2\s(I)
_cod_data_source_file eCrystal-1022.cif
_cod_data_source_block s80
_cod_depositor_comments
;
Citation :
Ward, Robert S. and Harman, Mary and Hursthouse, Michael B. (1992) 
University of Southampton, Crystal Structure Report Archive. 
(doi:10.5258/ecrystals/1022)

http://ecrystals.chem.soton.ac.uk/1022/

The following automatic conversions were performed:

'_symmetry_cell_setting' value 'Triclinic' changed to 'triclinic'
according to the built-in table from CIF Core dictionary named
'cif_core.dic' version 2.4.1 from 2010-06-29.

Automatic conversion script
Id: cif_fix_values 3105 2015-03-04 15:46:00Z robertas 
;
_cod_original_sg_symbol_H-M P-1
_cod_database_code 1519117

loop_
_symmetry_equiv_pos_as_xyz
'x, y, z'
'-x, -y, -z'

loop_
_atom_site_label
_atom_site_type_symbol
_atom_site_fract_x
_atom_site_fract_y
_atom_site_fract_z
_atom_site_U_iso_or_equiv
_atom_site_adp_type
_atom_site_occupancy
_atom_site_symmetry_multiplicity
_atom_site_calc_flag
_atom_site_refinement_flags
_atom_site_disorder_assembly
_atom_site_disorder_group
O1 O 0.0696(3) 0.6730(3) 0.36517(18) 0.0619(6) Uani 1 1 d . . .
H1 H 0.0615 0.7628 0.3374 0.093 Uiso 1 1 calc R . .
O2 O -0.1086(3) 0.8255(2) 0.20975(18) 0.0612(6) Uani 1 1 d . . .
O3 O -0.4528(3) 0.2493(3) -0.04282(15) 0.0577(6) Uani 1 1 d . . .
O4 O -0.1863(3) 0.0407(3) 0.60982(18) 0.0689(7) Uani 1 1 d . . .
O5 O -0.7222(3) 0.1986(3) 0.06317(17) 0.0668(7) Uani 1 1 d . . .
O6 O -0.4600(3) 0.1179(2) 0.61944(15) 0.0556(6) Uani 1 1 d . . .
C1 C -0.0370(3) 0.6013(3) 0.3240(2) 0.0412(6) Uani 1 1 d . . .
C2 C -0.0538(3) 0.4531(3) 0.3668(2) 0.0396(6) Uani 1 1 d . . .
C3 C -0.1651(3) 0.3751(3) 0.33098(19) 0.0363(6) Uani 1 1 d . . .
C4 C -0.2607(3) 0.4509(3) 0.24910(19) 0.0358(6) Uani 1 1 d . . .
C5 C -0.2405(4) 0.6015(3) 0.2052(2) 0.0403(6) Uani 1 1 d . . .
C6 C -0.1318(4) 0.6765(3) 0.2430(2) 0.0421(6) Uani 1 1 d . . .
C7 C -0.2406(6) 0.9291(4) 0.1621(3) 0.0580(9) Uani 1 1 d . . .
C8 C -0.1836(4) 0.2179(3) 0.3890(2) 0.0409(6) Uani 1 1 d . . .
C9 C -0.3208(4) 0.2371(3) 0.4764(2) 0.0388(6) Uani 1 1 d . . .
C10 C -0.4955(4) 0.2391(3) 0.4491(2) 0.0405(6) Uani 1 1 d . . .
C11 C -0.5703(4) 0.3786(3) 0.3744(2) 0.0416(6) Uani 1 1 d . . .
C12 C -0.5289(3) 0.3500(3) 0.26194(19) 0.0375(6) Uani 1 1 d . . .
C13 C -0.3850(3) 0.3798(3) 0.20590(19) 0.0367(6) Uani 1 1 d . . .
C14 C -0.3067(4) 0.1201(3) 0.5727(2) 0.0468(7) Uani 1 1 d . . .
C15 C -0.5830(4) 0.2208(4) 0.5566(2) 0.0510(7) Uani 1 1 d . . .
C16 C -0.6435(4) 0.2882(3) 0.2159(2) 0.0429(6) Uani 1 1 d . . .
C17 C -0.6152(4) 0.2569(3) 0.1138(2) 0.0467(7) Uani 1 1 d . . .
C18 C -0.4702(4) 0.2868(3) 0.05610(19) 0.0414(6) Uani 1 1 d . . .
C19 C -0.3588(4) 0.3489(3) 0.1010(2) 0.0403(6) Uani 1 1 d . . .
C20 C -0.8753(5) 0.1785(7) 0.1176(3) 0.1090(19) Uani 1 1 d . . .
H20A H -0.8550 0.1113 0.1813 0.164 Uiso 1 1 calc R . .
H20B H -0.9373 0.1332 0.0757 0.164 Uiso 1 1 calc R . .
H20C H -0.9371 0.2773 0.1327 0.164 Uiso 1 1 calc R . .
C21 C -0.3072(5) 0.2739(5) -0.1045(2) 0.0722(11) Uani 1 1 d . . .
H21A H -0.3005 0.3818 -0.1120 0.108 Uiso 1 1 calc R . .
H21B H -0.3102 0.2428 -0.1717 0.108 Uiso 1 1 calc R . .
H21C H -0.2123 0.2138 -0.0716 0.108 Uiso 1 1 calc R . .
H2 H 0.012(4) 0.402(3) 0.427(2) 0.048(8) Uiso 1 1 d . . .
H5 H -0.311(3) 0.656(3) 0.1493(19) 0.032(6) Uiso 1 1 d . . .
H71 H -0.352(5) 0.937(4) 0.202(3) 0.086(13) Uiso 1 1 d . . .
H72 H -0.256(5) 0.906(5) 0.096(3) 0.092(13) Uiso 1 1 d . . .
H73 H -0.209(5) 1.033(5) 0.150(3) 0.085(12) Uiso 1 1 d . . .
H81 H -0.081(4) 0.172(3) 0.418(2) 0.041(7) Uiso 1 1 d . . .
H82 H -0.211(4) 0.148(3) 0.342(2) 0.045(8) Uiso 1 1 d . . .
H9 H -0.316(4) 0.338(3) 0.5008(19) 0.041(7) Uiso 1 1 d . . .
H10 H -0.493(4) 0.146(3) 0.413(2) 0.048(8) Uiso 1 1 d . . .
H111 H -0.528(4) 0.476(3) 0.3855(19) 0.039(7) Uiso 1 1 d . . .
H112 H -0.680(4) 0.394(3) 0.390(2) 0.049(8) Uiso 1 1 d . . .
H151 H -0.617(4) 0.321(4) 0.589(2) 0.055(9) Uiso 1 1 d . . .
H152 H -0.682(4) 0.175(4) 0.560(2) 0.057(9) Uiso 1 1 d . . .
H16 H -0.741(4) 0.260(4) 0.257(2) 0.055(9) Uiso 1 1 d . . .
H19 H -0.252(4) 0.376(3) 0.063(2) 0.047(8) Uiso 1 1 d . . .

loop_
_atom_site_aniso_label
_atom_site_aniso_U_11
_atom_site_aniso_U_22
_atom_site_aniso_U_33
_atom_site_aniso_U_23
_atom_site_aniso_U_13
_atom_site_aniso_U_12
O1 0.0579(15) 0.0647(14) 0.0717(15) 0.0024(11) -0.0282(12) -0.0286(13)
O2 0.0598(15) 0.0476(12) 0.0789(15) 0.0141(10) -0.0239(12) -0.0231(11)
O3 0.0608(15) 0.0792(15) 0.0362(11) -0.0165(9) -0.0077(10) -0.0121(12)
O4 0.0645(16) 0.0636(14) 0.0682(14) 0.0184(11) -0.0086(13) -0.0037(13)
O5 0.0576(15) 0.0992(18) 0.0573(14) -0.0294(12) -0.0095(12) -0.0309(14)
O6 0.0607(14) 0.0610(13) 0.0453(12) -0.0012(9) 0.0040(11) -0.0196(12)
C1 0.0312(14) 0.0488(15) 0.0469(16) -0.0052(11) -0.0080(12) -0.0132(12)
C2 0.0296(13) 0.0472(14) 0.0408(14) 0.0012(11) -0.0058(11) -0.0072(12)
C3 0.0305(13) 0.0382(13) 0.0393(14) -0.0054(10) -0.0004(11) -0.0051(11)
C4 0.0298(13) 0.0418(13) 0.0367(13) -0.0066(10) -0.0047(11) -0.0065(11)
C5 0.0370(15) 0.0464(15) 0.0371(14) 0.0000(10) -0.0070(12) -0.0084(12)
C6 0.0389(15) 0.0407(14) 0.0472(15) 0.0006(11) -0.0058(12) -0.0114(12)
C7 0.076(3) 0.0435(16) 0.055(2) 0.0029(13) -0.0162(19) -0.0132(17)
C8 0.0340(15) 0.0357(13) 0.0505(16) -0.0039(11) -0.0040(13) -0.0011(12)
C9 0.0416(15) 0.0353(13) 0.0401(14) -0.0061(10) -0.0007(12) -0.0085(12)
C10 0.0429(16) 0.0442(14) 0.0375(14) -0.0116(10) 0.0012(12) -0.0128(13)
C11 0.0333(15) 0.0509(15) 0.0427(15) -0.0162(11) -0.0012(12) -0.0064(13)
C12 0.0335(14) 0.0409(13) 0.0397(14) -0.0091(10) -0.0066(11) -0.0055(11)
C13 0.0356(14) 0.0348(12) 0.0404(14) -0.0052(9) -0.0099(11) -0.0043(11)
C14 0.0524(19) 0.0412(15) 0.0478(17) -0.0039(11) -0.0027(14) -0.0123(14)
C15 0.0455(18) 0.0654(19) 0.0460(17) -0.0115(14) 0.0028(14) -0.0194(16)
C16 0.0365(15) 0.0523(15) 0.0438(16) -0.0106(12) -0.0081(12) -0.0116(13)
C17 0.0429(16) 0.0537(17) 0.0484(16) -0.0141(12) -0.0146(13) -0.0095(14)
C18 0.0453(16) 0.0480(15) 0.0304(14) -0.0059(10) -0.0099(12) -0.0030(13)
C19 0.0385(15) 0.0434(14) 0.0368(14) -0.0026(10) -0.0046(12) -0.0033(12)
C20 0.068(3) 0.192(5) 0.098(3) -0.063(3) -0.002(2) -0.069(3)
C21 0.068(2) 0.106(3) 0.0409(19) -0.0169(17) 0.0021(17) -0.010(2)

loop_
_atom_type_symbol
_atom_type_description
_atom_type_scat_dispersion_real
_atom_type_scat_dispersion_imag
_atom_type_scat_source
C C 0.0033 0.0016 'International Tables Vol C Tables 4.2.6.8 and 6.1.1.4'
H H 0.0000 0.0000 'International Tables Vol C Tables 4.2.6.8 and 6.1.1.4'
O O 0.0106 0.0060 'International Tables Vol C Tables 4.2.6.8 and 6.1.1.4'

loop_
_geom_angle_atom_site_label_1
_geom_angle_atom_site_label_2
_geom_angle_atom_site_label_3
_geom_angle
_geom_angle_site_symmetry_1
_geom_angle_site_symmetry_3
C1 O1 H1 109.5 . .
C6 O2 C7 117.2(3) . .
C18 O3 C21 117.8(2) . .
C17 O5 C20 117.1(2) . .
C14 O6 C15 109.8(2) . .
O1 C1 C2 118.8(3) . .
O1 C1 C6 121.5(3) . .
C2 C1 C6 119.7(2) . .
C1 C2 C3 121.8(3) . .
C1 C2 H2 119.0(16) . .
C3 C2 H2 119.2(16) . .
C2 C3 C4 118.5(2) . .
C2 C3 C8 117.4(2) . .
C4 C3 C8 124.0(2) . .
C3 C4 C5 119.1(2) . .
C3 C4 C13 123.0(2) . .
C5 C4 C13 117.9(2) . .
C6 C5 C4 121.2(3) . .
C6 C5 H5 119.9(14) . .
C4 C5 H5 118.8(15) . .
O2 C6 C5 126.0(3) . .
O2 C6 C1 114.2(2) . .
C5 C6 C1 119.7(2) . .
O2 C7 H71 116(2) . .
O2 C7 H72 113(3) . .
H71 C7 H72 106(3) . .
O2 C7 H73 107(2) . .
H71 C7 H73 109(3) . .
H72 C7 H73 106(3) . .
C3 C8 C9 110.1(2) . .
C3 C8 H81 107.9(16) . .
C9 C8 H81 109.8(16) . .
C3 C8 H82 111.9(15) . .
C9 C8 H82 108.5(17) . .
H81 C8 H82 109(2) . .
C14 C9 C10 101.7(2) . .
C14 C9 C8 118.2(2) . .
C10 C9 C8 117.1(2) . .
C14 C9 H9 104.9(15) . .
C10 C9 H9 109.3(17) . .
C8 C9 H9 104.8(16) . .
C15 C10 C9 100.7(2) . .
C15 C10 C11 116.2(2) . .
C9 C10 C11 115.6(2) . .
C15 C10 H10 110.9(16) . .
C9 C10 H10 107.5(18) . .
C11 C10 H10 105.8(16) . .
C12 C11 C10 111.5(2) . .
C12 C11 H111 108.7(14) . .
C10 C11 H111 110.6(15) . .
C12 C11 H112 110.7(18) . .
C10 C11 H112 106.6(19) . .
H111 C11 H112 109(2) . .
C13 C12 C16 120.2(2) . .
C13 C12 C11 123.1(2) . .
C16 C12 C11 116.7(3) . .
C12 C13 C19 118.4(2) . .
C12 C13 C4 122.9(2) . .
C19 C13 C4 118.6(2) . .
O4 C14 O6 121.3(3) . .
O4 C14 C9 130.1(3) . .
O6 C14 C9 108.6(3) . .
O6 C15 C10 104.1(2) . .
O6 C15 H151 107.6(17) . .
C10 C15 H151 114.6(17) . .
O6 C15 H152 109.3(19) . .
C10 C15 H152 114.6(18) . .
H151 C15 H152 106(3) . .
C17 C16 C12 120.7(3) . .
C17 C16 H16 118.8(18) . .
C12 C16 H16 120.4(18) . .
O5 C17 C16 124.1(3) . .
O5 C17 C18 116.3(2) . .
C16 C17 C18 119.7(3) . .
O3 C18 C19 125.4(3) . .
O3 C18 C17 115.1(3) . .
C19 C18 C17 119.6(2) . .
C18 C19 C13 121.4(3) . .
C18 C19 H19 123.8(16) . .
C13 C19 H19 114.8(16) . .
O5 C20 H20A 109.5 . .
O5 C20 H20B 109.5 . .
H20A C20 H20B 109.5 . .
O5 C20 H20C 109.5 . .
H20A C20 H20C 109.5 . .
H20B C20 H20C 109.5 . .
O3 C21 H21A 109.5 . .
O3 C21 H21B 109.5 . .
H21A C21 H21B 109.5 . .
O3 C21 H21C 109.5 . .
H21A C21 H21C 109.5 . .
H21B C21 H21C 109.5 . .

loop_
_geom_bond_atom_site_label_1
_geom_bond_atom_site_label_2
_geom_bond_distance
_geom_bond_site_symmetry_2
O1 C1 1.370(3) .
O1 H1 0.8200 .
O2 C6 1.375(3) .
O2 C7 1.414(4) .
O3 C18 1.366(3) .
O3 C21 1.417(4) .
O4 C14 1.202(4) .
O5 C17 1.370(3) .
O5 C20 1.421(4) .
O6 C14 1.355(4) .
O6 C15 1.459(4) .
C1 C2 1.382(4) .
C1 C6 1.391(4) .
C2 C3 1.404(4) .
C2 H2 1.00(3) .
C3 C4 1.405(3) .
C3 C8 1.517(4) .
C4 C5 1.412(4) .
C4 C13 1.497(4) .
C5 C6 1.381(4) .
C5 H5 0.99(3) .
C7 H71 1.01(4) .
C7 H72 0.94(4) .
C7 H73 0.99(4) .
C8 C9 1.531(4) .
C8 H81 0.95(3) .
C8 H82 1.00(3) .
C9 C14 1.511(4) .
C9 C10 1.518(4) .
C9 H9 1.00(3) .
C10 C15 1.517(4) .
C10 C11 1.530(4) .
C10 H10 1.00(3) .
C11 C12 1.519(4) .
C11 H111 1.03(3) .
C11 H112 0.90(3) .
C12 C13 1.386(4) .
C12 C16 1.402(4) .
C13 C19 1.422(4) .
C15 H151 1.02(3) .
C15 H152 0.98(3) .
C16 C17 1.389(4) .
C16 H16 0.98(3) .
C17 C18 1.402(4) .
C18 C19 1.375(4) .
C19 H19 1.03(3) .
C20 H20A 0.9600 .
C20 H20B 0.9600 .
C20 H20C 0.9600 .
C21 H21A 0.9600 .
C21 H21B 0.9600 .
C21 H21C 0.9600 .
